data_2218487
loop_
_publ_author_name
'Qiu, Zhi-Hui'
'Liang, Fu-Pei'
'Ruan, Qing-Feng'
'Chen, Zi-Lu'

_publ_section_title <i>catena</i>-Poly[[aqua[3-(3-pyridyl)acrylato]gadolinium(III)]-bis[\m-3-(3-pyridyl)acrylato]]
_journal_coeditor_code OM2225
_journal_issue 6
_journal_name_full 'Acta Crystallographica Section E'
_journal_page_first m789
_journal_paper_doi 10.1107/S1600536808012981
_journal_volume 64
_journal_year 2008
_chemical_formula_iupac '[Gd (C8 H6 N O2)3 (H2 O)]'
_chemical_formula_moiety 'C24 H20 Gd N3 O7'
_chemical_formula_sum 'C24 H20 Gd N3 O7'
_chemical_formula_weight 619.68
_chemical_name_systematic
;
<i>catena</i>-Poly[[aqua[3-(3-pyridyl)acrylato]gadolinium(III)]-
bis[\m-3-(3-pyridyl)acrylato]]
;
_space_group_IT_number 2
_symmetry_cell_setting triclinic
_symmetry_space_group_name_Hall '-P 1'
_symmetry_space_group_name_H-M 'P -1'
_atom_sites_solution_hydrogens geom
_atom_sites_solution_primary direct
_atom_sites_solution_secondary difmap
_audit_creation_method SHELXL-97
_cell_angle_alpha 111.741(2)
_cell_angle_beta 90.309(2)
_cell_angle_gamma 95.260(2)
_cell_formula_units_Z 2
_cell_length_a 6.2118(7)
_cell_length_b 12.7222(14)
_cell_length_c 15.6601(18)
_cell_measurement_reflns_used 5157
_cell_measurement_temperature 294(2)
_cell_measurement_theta_max 25.94
_cell_measurement_theta_min 2.69
_cell_volume 1143.7(2)
_computing_cell_refinement 'SAINT (Bruker, 2007)'
_computing_data_collection 'SMART (Bruker, 2007)'
_computing_data_reduction 'SAINT (Bruker, 2007)'
_computing_molecular_graphics 'SHELXTL (Bruker, 2007)'
_computing_publication_material 'SHELXTL (Bruker, 2007)'
_computing_structure_refinement 'SHELXL97 (Sheldrick, 2008)'
_computing_structure_solution 'SHELXS97 (Sheldrick, 2008)'
_diffrn_ambient_temperature 294(2)
_diffrn_measured_fraction_theta_full 0.992
_diffrn_measured_fraction_theta_max 0.992
_diffrn_measurement_device_type 'Bruker SMART 1000'
_diffrn_measurement_method '\f and \w'
_diffrn_radiation_monochromator graphite
_diffrn_radiation_source 'fine-focus sealed tube'
_diffrn_radiation_type MoK\a
_diffrn_radiation_wavelength 0.71073
_diffrn_reflns_av_R_equivalents 0.0237
_diffrn_reflns_av_sigmaI/netI 0.0400
_diffrn_reflns_limit_h_max 7
_diffrn_reflns_limit_h_min -3
_diffrn_reflns_limit_k_max 14
_diffrn_reflns_limit_k_min -15
_diffrn_reflns_limit_l_max 18
_diffrn_reflns_limit_l_min -18
_diffrn_reflns_number 5840
_diffrn_reflns_theta_full 25.01
_diffrn_reflns_theta_max 25.01
_diffrn_reflns_theta_min 1.73
_exptl_absorpt_coefficient_mu 2.951
_exptl_absorpt_correction_T_max 0.7568
_exptl_absorpt_correction_T_min 0.5377
_exptl_absorpt_correction_type multi-scan
_exptl_absorpt_process_details '(SADABS; Bruker, 2007)'
_exptl_crystal_colour colourless
_exptl_crystal_density_diffrn 1.799
_exptl_crystal_density_method 'not measured'
_exptl_crystal_description block
_exptl_crystal_F_000 610
_exptl_crystal_size_max 0.24
_exptl_crystal_size_mid 0.16
_exptl_crystal_size_min 0.10
_refine_diff_density_max 1.463
_refine_diff_density_min -2.221
_refine_ls_extinction_method none
_refine_ls_goodness_of_fit_ref 1.043
_refine_ls_hydrogen_treatment mixed
_refine_ls_matrix_type full
_refine_ls_number_parameters 324
_refine_ls_number_reflns 3998
_refine_ls_number_restraints 3
_refine_ls_restrained_S_all 1.043
_refine_ls_R_factor_all 0.0291
_refine_ls_R_factor_gt 0.0268
_refine_ls_shift/su_max 0.001
_refine_ls_shift/su_mean 0.000
_refine_ls_structure_factor_coef Fsqd
_refine_ls_weighting_details 'calc w=1/[\s^2^(Fo^2^)+(0.0466P)^2^] where P=(Fo^2^+2Fc^2^)/3'
_refine_ls_weighting_scheme calc
_refine_ls_wR_factor_gt 0.0683
_refine_ls_wR_factor_ref 0.0704
_reflns_number_gt 3745
_reflns_number_total 3998
_reflns_threshold_expression I>2\s(I)
_cod_data_source_file om2225.cif
_cod_data_source_block I
_cod_depositor_comments
;
The following automatic conversions were performed:
'_symmetry_cell_setting' value 'Triclinic' changed to 'triclinic'
according to '/home/saulius/struct/CIF-dictionaries/cif_core.dic'
dictionary named 'cif_core.dic' version 2.4.1 from 2010-06-29.

Automatic conversion script
Id: cif_fix_enum 1527 2010-12-29 10:47:43Z saulius 

The following automatic conversions were performed:

'_symmetry_cell_setting' value 'Triclinic' changed to 'triclinic'
according to /home/saulius/struct/CIF-dictionaries/cif_core.dic
dictionary named 'cif_core.dic' version 2.4.1 from 2010-06-29.

Automatic conversion script
Id: cif_fix_values 1715 2011-07-08 13:25:40Z adriana 
;
_cod_database_code 2218487
_cod_database_fobs_code 2218487

loop_
_symmetry_equiv_pos_as_xyz
'x, y, z'
'-x, -y, -z'

loop_
_atom_site_type_symbol
_atom_site_label
_atom_site_fract_x
_atom_site_fract_y
_atom_site_fract_z
_atom_site_U_iso_or_equiv
_atom_site_adp_type
_atom_site_calc_flag
_atom_site_refinement_flags
_atom_site_occupancy
Gd Gd1 0.24371(2) 0.472144(12) 0.075317(10) 0.01434(8) Uani d . 1
O O1 0.0775(4) 0.2748(2) 0.01956(19) 0.0278(6) Uani d . 1
O O2 -0.0886(4) 0.38753(19) -0.03041(16) 0.0186(5) Uani d . 1
O O3 -0.0667(4) 0.5066(2) 0.17142(16) 0.0234(5) Uani d . 1
O O4 0.1965(4) 0.4402(2) 0.22361(19) 0.0347(7) Uani d . 1
O O5 0.4079(4) 0.6447(2) 0.19685(17) 0.0253(6) Uani d . 1
O O6 0.5959(4) 0.59101(19) 0.07279(15) 0.0192(5) Uani d . 1
O O7 0.5409(4) 0.3842(2) 0.10173(19) 0.0235(5) Uani d D 1
H H7A 0.534(8) 0.319(2) 0.106(4) 0.09(2) Uiso d D 1
H H7B 0.657(4) 0.428(3) 0.122(3) 0.060(17) Uiso d D 1
N N1 -0.5448(6) -0.1952(3) -0.1445(3) 0.0363(9) Uani d . 1
N N2 -0.6805(6) 0.6840(3) 0.5098(3) 0.0473(10) Uani d . 1
N N3 1.2920(6) 0.9676(4) 0.3726(3) 0.0581(13) Uani d . 1
C C1 -0.0758(6) 0.2899(3) -0.0247(2) 0.0202(7) Uani d . 1
C C2 -0.2482(6) 0.1977(3) -0.0705(3) 0.0270(8) Uani d . 1
H H2 -0.3645 0.2140 -0.0995 0.032 Uiso calc R 1
C C3 -0.2458(6) 0.0938(3) -0.0724(3) 0.0281(8) Uani d . 1
H H3 -0.1240 0.0777 -0.0466 0.034 Uiso calc R 1
C C4 -0.4190(6) 0.0005(3) -0.1120(3) 0.0263(8) Uani d . 1
C C5 -0.6180(8) 0.0145(4) -0.1449(4) 0.0452(12) Uani d . 1
H H5 -0.6448 0.0852 -0.1450 0.054 Uiso calc R 1
C C6 -0.7752(7) -0.0755(4) -0.1773(3) 0.0431(11) Uani d . 1
H H6 -0.9080 -0.0669 -0.2003 0.052 Uiso calc R 1
C C7 -0.7328(7) -0.1786(3) -0.1750(3) 0.0374(10) Uani d . 1
H H7 -0.8405 -0.2391 -0.1959 0.045 Uiso calc R 1
C C8 -0.3917(7) -0.1075(3) -0.1140(3) 0.0321(9) Uani d . 1
H H8 -0.2593 -0.1194 -0.0930 0.039 Uiso calc R 1
C C9 0.0238(6) 0.4859(3) 0.2362(3) 0.0224(8) Uani d . 1
C C10 -0.0715(6) 0.5192(3) 0.3273(3) 0.0279(8) Uani d . 1
H H10 -0.0013 0.5053 0.3741 0.033 Uiso calc R 1
C C11 -0.2553(6) 0.5686(3) 0.3448(3) 0.0274(8) Uani d . 1
H H11 -0.3250 0.5776 0.2956 0.033 Uiso calc R 1
C C12 -0.3588(6) 0.6102(3) 0.4332(3) 0.0273(8) Uani d . 1
C C13 -0.2705(7) 0.6138(4) 0.5164(3) 0.0357(9) Uani d . 1
H H13 -0.1330 0.5915 0.5193 0.043 Uiso calc R 1
C C14 -0.3881(8) 0.6504(4) 0.5937(3) 0.0455(11) Uani d . 1
H H14 -0.3319 0.6534 0.6498 0.055 Uiso calc R 1
C C15 -0.5910(8) 0.6829(4) 0.5871(3) 0.0507(13) Uani d . 1
H H15 -0.6707 0.7056 0.6399 0.061 Uiso calc R 1
C C16 -0.5622(7) 0.6482(3) 0.4349(3) 0.0351(9) Uani d . 1
H H16 -0.6203 0.6488 0.3802 0.042 Uiso calc R 1
C C17 0.5793(6) 0.6546(3) 0.1569(2) 0.0180(7) Uani d . 1
C C18 0.7606(6) 0.7385(3) 0.2060(3) 0.0228(8) Uani d . 1
H H18 0.8965 0.7308 0.1811 0.027 Uiso calc R 1
C C19 0.7388(6) 0.8243(3) 0.2838(3) 0.0257(8) Uani d . 1
H H19 0.6023 0.8298 0.3083 0.031 Uiso calc R 1
C C20 0.9125(6) 0.9118(3) 0.3352(3) 0.0283(8) Uani d . 1
C C21 0.8659(7) 1.0191(3) 0.3920(3) 0.0363(10) Uani d . 1
H H21 0.7233 1.0366 0.3989 0.044 Uiso calc R 1
C C22 1.0313(7) 1.0991(4) 0.4378(3) 0.0458(12) Uani d . 1
H H22 1.0029 1.1718 0.4760 0.055 Uiso calc R 1
C C23 1.2396(8) 1.0707(5) 0.4266(4) 0.0546(14) Uani d . 1
H H23 1.3508 1.1259 0.4581 0.066 Uiso calc R 1
C C24 1.1281(7) 0.8911(4) 0.3285(3) 0.0426(11) Uani d . 1
H H24 1.1605 0.8189 0.2908 0.051 Uiso calc R 1

loop_
_atom_site_aniso_label
_atom_site_aniso_U_11
_atom_site_aniso_U_22
_atom_site_aniso_U_33
_atom_site_aniso_U_12
_atom_site_aniso_U_13
_atom_site_aniso_U_23
Gd1 0.01095(11) 0.01488(11) 0.01579(12) 0.00058(7) 0.00181(7) 0.00424(8)
O1 0.0259(14) 0.0208(14) 0.0372(16) -0.0015(11) -0.0083(12) 0.0124(12)
O2 0.0159(12) 0.0158(12) 0.0231(13) -0.0012(9) 0.0005(10) 0.0065(10)
O3 0.0171(12) 0.0325(14) 0.0211(13) 0.0011(10) 0.0028(10) 0.0109(11)
O4 0.0255(14) 0.0538(19) 0.0321(15) 0.0163(13) 0.0089(12) 0.0217(14)
O5 0.0185(13) 0.0281(14) 0.0229(13) -0.0029(11) 0.0045(10) 0.0031(11)
O6 0.0182(12) 0.0216(13) 0.0139(12) 0.0015(10) 0.0024(9) 0.0023(10)
O7 0.0142(12) 0.0223(14) 0.0372(15) 0.0032(10) 0.0010(11) 0.0146(12)
N1 0.043(2) 0.0181(17) 0.047(2) -0.0042(15) 0.0030(18) 0.0124(16)
N2 0.035(2) 0.049(2) 0.045(2) 0.0078(18) 0.0182(18) 0.0026(19)
N3 0.0234(19) 0.050(3) 0.067(3) -0.0048(18) -0.0035(19) -0.015(2)
C1 0.0186(18) 0.0181(18) 0.0231(19) 0.0018(14) 0.0052(15) 0.0069(15)
C2 0.0251(19) 0.021(2) 0.034(2) -0.0027(15) -0.0062(17) 0.0105(17)
C3 0.0260(19) 0.022(2) 0.033(2) 0.0007(15) -0.0018(16) 0.0066(16)
C4 0.031(2) 0.0178(18) 0.028(2) -0.0019(15) -0.0004(16) 0.0072(15)
C5 0.045(3) 0.027(2) 0.069(3) -0.0043(19) -0.016(2) 0.026(2)
C6 0.037(2) 0.035(2) 0.058(3) -0.0075(19) -0.016(2) 0.021(2)
C7 0.040(2) 0.030(2) 0.035(2) -0.0119(18) 0.0007(19) 0.0070(18)
C8 0.031(2) 0.024(2) 0.042(2) 0.0014(17) -0.0012(18) 0.0132(18)
C9 0.0168(17) 0.0264(19) 0.0230(19) -0.0014(15) 0.0026(14) 0.0088(16)
C10 0.027(2) 0.038(2) 0.0214(19) 0.0061(17) 0.0027(15) 0.0128(17)
C11 0.0258(19) 0.032(2) 0.024(2) 0.0024(16) 0.0057(16) 0.0098(17)
C12 0.028(2) 0.027(2) 0.024(2) 0.0011(16) 0.0069(16) 0.0054(16)
C13 0.037(2) 0.039(2) 0.031(2) 0.0079(18) 0.0056(18) 0.0119(19)
C14 0.061(3) 0.051(3) 0.022(2) 0.002(2) 0.007(2) 0.011(2)
C15 0.054(3) 0.047(3) 0.036(3) -0.001(2) 0.024(2) 0.000(2)
C16 0.028(2) 0.040(2) 0.032(2) 0.0078(18) 0.0064(17) 0.0066(19)
C17 0.0181(17) 0.0150(17) 0.0187(18) 0.0030(13) -0.0004(14) 0.0034(14)
C18 0.0191(18) 0.0217(19) 0.025(2) 0.0000(14) 0.0040(15) 0.0059(16)
C19 0.0176(17) 0.027(2) 0.027(2) 0.0020(15) 0.0016(15) 0.0039(16)
C20 0.0223(19) 0.024(2) 0.029(2) -0.0014(15) 0.0008(16) -0.0001(16)
C21 0.028(2) 0.027(2) 0.039(2) 0.0052(17) 0.0007(18) -0.0059(18)
C22 0.042(3) 0.024(2) 0.051(3) -0.0021(19) 0.000(2) -0.008(2)
C23 0.034(3) 0.039(3) 0.062(4) -0.012(2) -0.001(2) -0.011(2)
C24 0.026(2) 0.033(2) 0.047(3) 0.0035(18) -0.0005(19) -0.011(2)

loop_
_atom_type_symbol
_atom_type_description
_atom_type_scat_dispersion_real
_atom_type_scat_dispersion_imag
_atom_type_scat_source
C C 0.0033 0.0016 'International Tables Vol C Tables 4.2.6.8 and 6.1.1.4'
H H 0.0000 0.0000 'International Tables Vol C Tables 4.2.6.8 and 6.1.1.4'
N N 0.0061 0.0033 'International Tables Vol C Tables 4.2.6.8 and 6.1.1.4'
O O 0.0106 0.0060 'International Tables Vol C Tables 4.2.6.8 and 6.1.1.4'
Gd Gd -0.1653 3.9035 'International Tables Vol C Tables 4.2.6.8 and 6.1.1.4'

loop_
_geom_angle_atom_site_label_1
_geom_angle_atom_site_label_2
_geom_angle_atom_site_label_3
_geom_angle_site_symmetry_1
_geom_angle_site_symmetry_3
_geom_angle
O7 Gd1 O6 . 2_665 77.79(9)
O7 Gd1 O2 . 2_565 151.90(8)
O6 Gd1 O2 2_665 2_565 86.86(8)
O7 Gd1 O3 . . 123.56(9)
O6 Gd1 O3 2_665 . 151.93(8)
O2 Gd1 O3 2_565 . 79.63(8)
O7 Gd1 O5 . . 86.21(9)
O6 Gd1 O5 2_665 . 118.78(8)
O2 Gd1 O5 2_565 . 80.71(8)
O3 Gd1 O5 . . 83.35(8)
O7 Gd1 O1 . . 81.11(9)
O6 Gd1 O1 2_665 . 82.79(9)
O2 Gd1 O1 2_565 . 120.49(8)
O3 Gd1 O1 . . 83.09(9)
O5 Gd1 O1 . . 152.02(9)
O7 Gd1 O4 . . 71.15(9)
O6 Gd1 O4 2_665 . 145.74(8)
O2 Gd1 O4 2_565 . 127.39(8)
O3 Gd1 O4 . . 52.65(8)
O5 Gd1 O4 . . 73.78(9)
O1 Gd1 O4 . . 78.53(10)
O7 Gd1 O2 . . 129.92(8)
O6 Gd1 O2 2_665 . 79.03(8)
O2 Gd1 O2 2_565 . 68.19(8)
O3 Gd1 O2 . . 73.13(8)
O5 Gd1 O2 . . 143.61(8)
O1 Gd1 O2 . . 52.30(8)
O4 Gd1 O2 . . 110.31(8)
O7 Gd1 O6 . . 70.08(8)
O6 Gd1 O6 2_665 . 67.09(9)
O2 Gd1 O6 2_565 . 82.33(8)
O3 Gd1 O6 . . 133.93(8)
O5 Gd1 O6 . . 51.95(8)
O1 Gd1 O6 . . 141.65(8)
O4 Gd1 O6 . . 113.50(8)
O2 Gd1 O6 . . 136.03(7)
O7 Gd1 C9 . . 97.34(10)
O6 Gd1 C9 2_665 . 165.27(10)
O2 Gd1 C9 2_565 . 102.81(9)
O3 Gd1 C9 . . 26.77(9)
O5 Gd1 C9 . . 74.26(9)
O1 Gd1 C9 . . 82.72(10)
O4 Gd1 C9 . . 26.20(9)
O2 Gd1 C9 . . 94.12(9)
O6 Gd1 C9 . . 124.69(9)
O7 Gd1 C1 . . 105.52(10)
O6 Gd1 C1 2_665 . 80.75(9)
O2 Gd1 C1 2_565 . 94.88(9)
O3 Gd1 C1 . . 76.07(9)
O5 Gd1 C1 . . 159.42(9)
O1 Gd1 C1 . . 25.62(10)
O4 Gd1 C1 . . 93.74(10)
O2 Gd1 C1 . . 26.71(9)
O6 Gd1 C1 . . 147.81(9)
O7 Gd1 C17 . . 74.94(9)
O6 Gd1 C17 2_665 . 93.45(9)
O2 Gd1 C17 2_565 . 82.75(9)
O3 Gd1 C17 . . 108.93(9)
O5 Gd1 C17 . . 25.77(9)
O1 Gd1 C17 . . 156.00(9)
O4 Gd1 C17 . . 92.19(10)
O2 Gd1 C17 . . 150.21(9)
O6 Gd1 C17 . . 26.36(8)
C1 O1 Gd1 . . 95.9(2)
C1 O2 Gd1 . 2_565 156.8(2)
C1 O2 Gd1 . . 91.3(2)
Gd1 O2 Gd1 2_565 . 111.81(8)
C9 O3 Gd1 . . 94.5(2)
C9 O4 Gd1 . . 91.0(2)
C17 O5 Gd1 . . 96.7(2)
C17 O6 Gd1 . 2_665 156.1(2)
C17 O6 Gd1 . . 91.0(2)
Gd1 O6 Gd1 2_665 . 112.91(9)
Gd1 O7 H7A . . 126(3)
Gd1 O7 H7B . . 116(3)
C7 N1 C8 . . 118.2(4)
C15 N2 C16 . . 116.0(4)
C24 N3 C23 . . 116.3(4)
O1 C1 O2 . . 120.4(3)
O1 C1 C2 . . 121.2(3)
O2 C1 C2 . . 118.4(3)
O1 C1 Gd1 . . 58.48(19)
O2 C1 Gd1 . . 62.02(18)
C2 C1 Gd1 . . 176.2(3)
C3 C2 C1 . . 123.3(4)
C3 C2 H2 . . 118.3
C1 C2 H2 . . 118.3
C2 C3 C4 . . 125.7(4)
C2 C3 H3 . . 117.2
C4 C3 H3 . . 117.2
C8 C4 C5 . . 116.4(4)
C8 C4 C3 . . 120.0(4)
C5 C4 C3 . . 123.5(3)
C6 C5 C4 . . 120.2(4)
C6 C5 H5 . . 119.9
C4 C5 H5 . . 119.9
C5 C6 C7 . . 118.8(4)
C5 C6 H6 . . 120.6
C7 C6 H6 . . 120.6
N1 C7 C6 . . 122.7(4)
N1 C7 H7 . . 118.7
C6 C7 H7 . . 118.7
N1 C8 C4 . . 123.7(4)
N1 C8 H8 . . 118.2
C4 C8 H8 . . 118.2
O4 C9 O3 . . 120.4(3)
O4 C9 C10 . . 119.5(3)
O3 C9 C10 . . 120.1(3)
O4 C9 Gd1 . . 62.80(19)
O3 C9 Gd1 . . 58.70(17)
C10 C9 Gd1 . . 167.6(3)
C11 C10 C9 . . 122.2(4)
C11 C10 H10 . . 118.9
C9 C10 H10 . . 118.9
C10 C11 C12 . . 126.9(4)
C10 C11 H11 . . 116.5
C12 C11 H11 . . 116.5
C16 C12 C13 . . 117.0(4)
C16 C12 C11 . . 117.9(4)
C13 C12 C11 . . 125.1(4)
C14 C13 C12 . . 119.3(4)
C14 C13 H13 . . 120.4
C12 C13 H13 . . 120.4
C13 C14 C15 . . 119.0(5)
C13 C14 H14 . . 120.5
C15 C14 H14 . . 120.5
N2 C15 C14 . . 124.1(4)
N2 C15 H15 . . 117.9
C14 C15 H15 . . 117.9
N2 C16 C12 . . 124.6(4)
N2 C16 H16 . . 117.7
C12 C16 H16 . . 117.7
O5 C17 O6 . . 119.6(3)
O5 C17 C18 . . 120.8(3)
O6 C17 C18 . . 119.7(3)
O5 C17 Gd1 . . 57.52(18)
O6 C17 Gd1 . . 62.64(17)
C18 C17 Gd1 . . 171.9(3)
C19 C18 C17 . . 122.8(3)
C19 C18 H18 . . 118.6
C17 C18 H18 . . 118.6
C18 C19 C20 . . 125.4(3)
C18 C19 H19 . . 117.3
C20 C19 H19 . . 117.3
C21 C20 C24 . . 117.4(4)
C21 C20 C19 . . 120.8(3)
C24 C20 C19 . . 121.8(3)
C22 C21 C20 . . 119.3(4)
C22 C21 H21 . . 120.3
C20 C21 H21 . . 120.3
C21 C22 C23 . . 119.0(4)
C21 C22 H22 . . 120.5
C23 C22 H22 . . 120.5
N3 C23 C22 . . 123.6(4)
N3 C23 H23 . . 118.2
C22 C23 H23 . . 118.2
N3 C24 C20 . . 124.3(4)
N3 C24 H24 . . 117.8
C20 C24 H24 . . 117.8

loop_
_geom_bond_atom_site_label_1
_geom_bond_atom_site_label_2
_geom_bond_site_symmetry_2
_geom_bond_distance
Gd1 O7 . 2.354(2)
Gd1 O6 2_665 2.410(2)
Gd1 O2 2_565 2.418(2)
Gd1 O3 . 2.424(2)
Gd1 O5 . 2.440(2)
Gd1 O1 . 2.454(2)
Gd1 O4 . 2.515(3)
Gd1 O2 . 2.529(2)
Gd1 O6 . 2.552(2)
O1 C1 . 1.245(5)
O2 C1 . 1.287(4)
O2 Gd1 2_565 2.418(2)
O3 C9 . 1.278(4)
O4 C9 . 1.249(4)
O5 C17 . 1.258(4)
O6 C17 . 1.276(4)
O6 Gd1 2_665 2.410(2)
O7 H7A . 0.853(10)
O7 H7B . 0.850(10)
N1 C7 . 1.323(6)
N1 C8 . 1.336(5)
N2 C15 . 1.334(7)
N2 C16 . 1.341(5)
N3 C24 . 1.331(6)
N3 C23 . 1.342(7)
C1 C2 . 1.475(5)
C2 C3 . 1.313(5)
C2 H2 . 0.9300
C3 C4 . 1.471(5)
C3 H3 . 0.9300
C4 C8 . 1.388(5)
C4 C5 . 1.388(6)
C5 C6 . 1.371(6)
C5 H5 . 0.9300
C6 C7 . 1.373(6)
C6 H6 . 0.9300
C7 H7 . 0.9300
C8 H8 . 0.9300
C9 C10 . 1.474(5)
C10 C11 . 1.335(5)
C10 H10 . 0.9300
C11 C12 . 1.462(5)
C11 H11 . 0.9300
C12 C16 . 1.390(6)
C12 C13 . 1.394(6)
C13 C14 . 1.367(6)
C13 H13 . 0.9300
C14 C15 . 1.377(7)
C14 H14 . 0.9300
C15 H15 . 0.9300
C16 H16 . 0.9300
C17 C18 . 1.470(5)
C18 C19 . 1.319(5)
C18 H18 . 0.9300
C19 C20 . 1.469(5)
C19 H19 . 0.9300
C20 C21 . 1.384(5)
C20 C24 . 1.385(6)
C21 C22 . 1.366(6)
C21 H21 . 0.9300
C22 C23 . 1.370(7)
C22 H22 . 0.9300
C23 H23 . 0.9300
C24 H24 . 0.9300

loop_
_geom_hbond_atom_site_label_D
_geom_hbond_atom_site_label_H
_geom_hbond_atom_site_label_A
_geom_hbond_site_symmetry_A
_geom_hbond_distance_DH
_geom_hbond_distance_HA
_geom_hbond_distance_DA
_geom_hbond_angle_DHA
O7 H7A N1 2 0.853(10) 1.891(18) 2.727(4) 166(5)
O7 H7B O3 1_655 0.850(10) 1.908(13) 2.752(3) 172(4)

loop_
_geom_torsion_atom_site_label_1
_geom_torsion_atom_site_label_2
_geom_torsion_atom_site_label_3
_geom_torsion_atom_site_label_4
_geom_torsion_site_symmetry_1
_geom_torsion_site_symmetry_4
_geom_torsion
O7 Gd1 O1 C1 . . -162.3(2)
O6 Gd1 O1 C1 2_665 . -83.6(2)
O2 Gd1 O1 C1 2_565 . -1.6(2)
O3 Gd1 O1 C1 . . 72.0(2)
O5 Gd1 O1 C1 . . 133.6(2)
O4 Gd1 O1 C1 . . 125.2(2)
O2 Gd1 O1 C1 . . -1.9(2)
O6 Gd1 O1 C1 . . -121.2(2)
C9 Gd1 O1 C1 . . 99.0(2)
C17 Gd1 O1 C1 . . -165.9(2)
O7 Gd1 O2 C1 . . 27.5(2)
O6 Gd1 O2 C1 2_665 . 91.20(19)
O2 Gd1 O2 C1 2_565 . -177.8(2)
O3 Gd1 O2 C1 . . -92.5(2)
O5 Gd1 O2 C1 . . -144.5(2)
O1 Gd1 O2 C1 . . 1.87(19)
O4 Gd1 O2 C1 . . -54.5(2)
O6 Gd1 O2 C1 . . 130.66(19)
C9 Gd1 O2 C1 . . -75.6(2)
C17 Gd1 O2 C1 . . 168.76(19)
O7 Gd1 O2 Gd1 . 2_565 -154.70(9)
O6 Gd1 O2 Gd1 2_665 2_565 -91.00(10)
O2 Gd1 O2 Gd1 2_565 2_565 0.0
O3 Gd1 O2 Gd1 . 2_565 85.33(10)
O5 Gd1 O2 Gd1 . 2_565 33.30(17)
O1 Gd1 O2 Gd1 . 2_565 179.67(14)
O4 Gd1 O2 Gd1 . 2_565 123.32(10)
O6 Gd1 O2 Gd1 . 2_565 -51.55(14)
C9 Gd1 O2 Gd1 . 2_565 102.16(11)
C1 Gd1 O2 Gd1 . 2_565 177.8(2)
C17 Gd1 O2 Gd1 . 2_565 -13.4(2)
O7 Gd1 O3 C9 . . 13.0(2)
O6 Gd1 O3 C9 2_665 . 147.8(2)
O2 Gd1 O3 C9 2_565 . -149.7(2)
O5 Gd1 O3 C9 . . -68.0(2)
O1 Gd1 O3 C9 . . 87.5(2)
O4 Gd1 O3 C9 . . 6.7(2)
O2 Gd1 O3 C9 . . 140.1(2)
O6 Gd1 O3 C9 . . -81.1(2)
C1 Gd1 O3 C9 . . 112.6(2)
C17 Gd1 O3 C9 . . -71.1(2)
O7 Gd1 O4 C9 . . 178.7(2)
O6 Gd1 O4 C9 2_665 . -155.2(2)
O2 Gd1 O4 C9 2_565 . 22.9(3)
O3 Gd1 O4 C9 . . -6.8(2)
O5 Gd1 O4 C9 . . 87.2(2)
O1 Gd1 O4 C9 . . -96.9(2)
O2 Gd1 O4 C9 . . -54.6(2)
O6 Gd1 O4 C9 . . 121.5(2)
C1 Gd1 O4 C9 . . -76.1(2)
C17 Gd1 O4 C9 . . 105.5(2)
O7 Gd1 O5 C17 . . 62.5(2)
O6 Gd1 O5 C17 2_665 . -11.4(2)
O2 Gd1 O5 C17 2_565 . -92.5(2)
O3 Gd1 O5 C17 . . -173.1(2)
O1 Gd1 O5 C17 . . 125.4(2)
O4 Gd1 O5 C17 . . 134.0(2)
O2 Gd1 O5 C17 . . -123.6(2)
O6 Gd1 O5 C17 . . -5.1(2)
C9 Gd1 O5 C17 . . 161.2(2)
C1 Gd1 O5 C17 . . -171.6(2)
O7 Gd1 O6 C17 . . -96.3(2)
O6 Gd1 O6 C17 2_665 . 179.0(2)
O2 Gd1 O6 C17 2_565 . 89.1(2)
O3 Gd1 O6 C17 . . 21.6(2)
O5 Gd1 O6 C17 . . 4.95(19)
O1 Gd1 O6 C17 . . -139.9(2)
O4 Gd1 O6 C17 . . -38.4(2)
O2 Gd1 O6 C17 . . 136.33(19)
C9 Gd1 O6 C17 . . -11.2(2)
C1 Gd1 O6 C17 . . 176.11(18)
O7 Gd1 O6 Gd1 . 2_665 84.78(11)
O6 Gd1 O6 Gd1 2_665 2_665 0.0
O2 Gd1 O6 Gd1 2_565 2_665 -89.82(10)
O3 Gd1 O6 Gd1 . 2_665 -157.36(9)
O5 Gd1 O6 Gd1 . 2_665 -174.01(14)
O1 Gd1 O6 Gd1 . 2_665 41.09(17)
O4 Gd1 O6 Gd1 . 2_665 142.62(9)
O2 Gd1 O6 Gd1 . 2_665 -42.63(14)
C9 Gd1 O6 Gd1 . 2_665 169.87(10)
C1 Gd1 O6 Gd1 . 2_665 -2.8(2)
C17 Gd1 O6 Gd1 . 2_665 -179.0(2)
Gd1 O1 C1 O2 . . 3.5(4)
Gd1 O1 C1 C2 . . -175.5(3)
Gd1 O2 C1 O1 2_565 . -178.2(4)
Gd1 O2 C1 O1 . . -3.4(3)
Gd1 O2 C1 C2 2_565 . 0.9(8)
Gd1 O2 C1 C2 . . 175.7(3)
Gd1 O2 C1 Gd1 2_565 . -174.8(6)
O7 Gd1 C1 O1 . . 18.1(2)
O6 Gd1 C1 O1 2_665 . 92.6(2)
O2 Gd1 C1 O1 2_565 . 178.6(2)
O3 Gd1 C1 O1 . . -103.3(2)
O5 Gd1 C1 O1 . . -104.9(3)
O4 Gd1 C1 O1 . . -53.3(2)
O2 Gd1 C1 O1 . . 176.6(3)
O6 Gd1 C1 O1 . . 95.3(3)
C9 Gd1 C1 O1 . . -78.7(2)
O7 Gd1 C1 O2 . . -158.44(18)
O6 Gd1 C1 O2 2_665 . -83.95(19)
O2 Gd1 C1 O2 2_565 . 2.1(2)
O3 Gd1 C1 O2 . . 80.09(19)
O5 Gd1 C1 O2 . . 78.6(3)
O1 Gd1 C1 O2 . . -176.6(3)
O4 Gd1 C1 O2 . . 130.10(19)
O6 Gd1 C1 O2 . . -81.3(2)
C9 Gd1 C1 O2 . . 104.69(19)
O1 C1 C2 C3 . . -4.1(6)
O2 C1 C2 C3 . . 176.8(4)
C1 C2 C3 C4 . . 176.0(4)
C2 C3 C4 C8 . . 176.6(4)
C2 C3 C4 C5 . . -6.4(7)
C8 C4 C5 C6 . . -0.1(7)
C3 C4 C5 C6 . . -177.2(4)
C4 C5 C6 C7 . . 1.0(8)
C8 N1 C7 C6 . . 0.6(7)
C5 C6 C7 N1 . . -1.3(8)
C7 N1 C8 C4 . . 0.5(6)
C5 C4 C8 N1 . . -0.7(6)
C3 C4 C8 N1 . . 176.6(4)
Gd1 O4 C9 O3 . . 12.0(3)
Gd1 O4 C9 C10 . . -166.1(3)
Gd1 O3 C9 O4 . . -12.5(4)
Gd1 O3 C9 C10 . . 165.6(3)
O7 Gd1 C9 O4 . . -1.2(2)
O6 Gd1 C9 O4 2_665 . 68.4(4)
O2 Gd1 C9 O4 2_565 . -161.5(2)
O3 Gd1 C9 O4 . . 167.9(4)
O5 Gd1 C9 O4 . . -85.2(2)
O1 Gd1 C9 O4 . . 78.8(2)
O2 Gd1 C9 O4 . . 129.9(2)
O6 Gd1 C9 O4 . . -72.0(2)
C1 Gd1 C9 O4 . . 104.1(2)
C17 Gd1 C9 O4 . . -77.0(2)
O7 Gd1 C9 O3 . . -169.1(2)
O6 Gd1 C9 O3 2_665 . -99.5(4)
O2 Gd1 C9 O3 2_565 . 30.6(2)
O5 Gd1 C9 O3 . . 107.0(2)
O1 Gd1 C9 O3 . . -89.1(2)
O4 Gd1 C9 O3 . . -167.9(4)
O2 Gd1 C9 O3 . . -37.9(2)
O6 Gd1 C9 O3 . . 120.1(2)
C1 Gd1 C9 O3 . . -63.8(2)
C17 Gd1 C9 O3 . . 115.1(2)
O7 Gd1 C9 C10 . . 102.6(12)
O6 Gd1 C9 C10 2_665 . 172.3(11)
O2 Gd1 C9 C10 2_565 . -57.6(12)
O3 Gd1 C9 C10 . . -88.3(13)
O5 Gd1 C9 C10 . . 18.7(12)
O1 Gd1 C9 C10 . . -177.4(12)
O4 Gd1 C9 C10 . . 103.9(13)
O2 Gd1 C9 C10 . . -126.2(12)
O6 Gd1 C9 C10 . . 31.8(13)
C1 Gd1 C9 C10 . . -152.0(12)
C17 Gd1 C9 C10 . . 26.8(12)
O4 C9 C10 C11 . . 179.8(4)
O3 C9 C10 C11 . . 1.7(6)
Gd1 C9 C10 C11 . . 82.6(13)
C9 C10 C11 C12 . . -176.8(4)
C10 C11 C12 C16 . . -173.3(4)
C10 C11 C12 C13 . . 6.1(7)
C16 C12 C13 C14 . . 2.0(6)
C11 C12 C13 C14 . . -177.4(4)
C12 C13 C14 C15 . . -0.1(7)
C16 N2 C15 C14 . . 1.5(7)
C13 C14 C15 N2 . . -1.8(8)
C15 N2 C16 C12 . . 0.6(7)
C13 C12 C16 N2 . . -2.4(6)
C11 C12 C16 N2 . . 177.0(4)
Gd1 O5 C17 O6 . . 9.2(4)
Gd1 O5 C17 C18 . . -170.7(3)
Gd1 O6 C17 O5 2_665 . 168.9(4)
Gd1 O6 C17 O5 . . -8.7(3)
Gd1 O6 C17 C18 2_665 . -11.2(8)
Gd1 O6 C17 C18 . . 171.2(3)
Gd1 O6 C17 Gd1 2_665 . 177.6(6)
O7 Gd1 C17 O5 . . -113.6(2)
O6 Gd1 C17 O5 2_665 . 170.0(2)
O2 Gd1 C17 O5 2_565 . 83.7(2)
O3 Gd1 C17 O5 . . 7.3(2)
O1 Gd1 C17 O5 . . -110.0(3)
O4 Gd1 C17 O5 . . -43.8(2)
O2 Gd1 C17 O5 . . 96.2(3)
O6 Gd1 C17 O5 . . 171.0(3)
C9 Gd1 C17 O5 . . -18.3(2)
O7 Gd1 C17 O6 . . 75.42(19)
O6 Gd1 C17 O6 2_665 . -1.0(2)
O2 Gd1 C17 O6 2_565 . -87.35(19)
O3 Gd1 C17 O6 . . -163.73(18)
O5 Gd1 C17 O6 . . -171.0(3)
O1 Gd1 C17 O6 . . 79.0(3)
O4 Gd1 C17 O6 . . 145.23(19)
O2 Gd1 C17 O6 . . -74.8(3)
C9 Gd1 C17 O6 . . 170.73(19)
O5 C17 C18 C19 . . -16.9(6)
O6 C17 C18 C19 . . 163.2(4)
C17 C18 C19 C20 . . -178.9(4)
C18 C19 C20 C21 . . 153.6(4)
C18 C19 C20 C24 . . -26.0(7)
C24 C20 C21 C22 . . 0.5(7)
C19 C20 C21 C22 . . -179.1(4)
C20 C21 C22 C23 . . -0.3(8)
C24 N3 C23 C22 . . 0.1(9)
C21 C22 C23 N3 . . -0.1(10)
C23 N3 C24 C20 . . 0.1(9)
C21 C20 C24 N3 . . -0.4(8)
C19 C20 C24 N3 . . 179.2(5)
